data_4100635
loop_
_publ_author_name
'Andrea C. Sudik'
'Andrew R. Millward'
'Nathan W. Ockwig'
'Adrien P. Cote'
'Jaheon Kim'
'Omar M. Yaghi'

_publ_section_title
;
Design, Synthesis, Structure, and Gas (N2, Ar, CO2, CH4 and H2)
Sorption Properties of Porous Metal-Organic Tetrahedral and
Heterocuboidal Polyhedra
;
_journal_name_full 'Journal of the American Chemical Society'
_journal_paper_doi 10.1021/ja042802q
_journal_year 2005
_chemical_formula_moiety 'C144 H108 Fe12 N12 O76 S12'
_chemical_formula_sum 'C144 H108 Fe12 N12 O76 S12'
_chemical_formula_weight 4277.34
_chemical_name_common IRMOF-51c
_space_group_IT_number 216
_symmetry_cell_setting cubic
_symmetry_space_group_name_Hall 'F -4 2 3'
_symmetry_space_group_name_H-M 'F -4 3 m'
_cell_angle_alpha 90.00
_cell_angle_beta 90.00
_cell_angle_gamma 90.00
_cell_formula_units_Z 4
_cell_length_a 38.508(9)
_cell_length_b 38.508(9)
_cell_length_c 38.508(9)
_cell_measurement_temperature 153(2)
_cell_volume 57101.8(231)
_diffrn_ambient_temperature 153(2)
_exptl_crystal_density_diffrn 0.498
_cod_database_code 4100635

loop_
_symmetry_equiv_pos_as_xyz
'x, y, z'
'-x, -y, z'
'-x, y, -z'
'x, -y, -z'
'z, x, y'
'z, -x, -y'
'-z, -x, y'
'-z, x, -y'
'y, z, x'
'-y, z, -x'
'y, -z, -x'
'-y, -z, x'
'y, x, z'
'-y, -x, z'
'y, -x, -z'
'-y, x, -z'
'x, z, y'
'-x, z, -y'
'-x, -z, y'
'x, -z, -y'
'z, y, x'
'z, -y, -x'
'-z, y, -x'
'-z, -y, x'
'x, y+1/2, z+1/2'
'-x, -y+1/2, z+1/2'
'-x, y+1/2, -z+1/2'
'x, -y+1/2, -z+1/2'
'z, x+1/2, y+1/2'
'z, -x+1/2, -y+1/2'
'-z, -x+1/2, y+1/2'
'-z, x+1/2, -y+1/2'
'y, z+1/2, x+1/2'
'-y, z+1/2, -x+1/2'
'y, -z+1/2, -x+1/2'
'-y, -z+1/2, x+1/2'
'y, x+1/2, z+1/2'
'-y, -x+1/2, z+1/2'
'y, -x+1/2, -z+1/2'
'-y, x+1/2, -z+1/2'
'x, z+1/2, y+1/2'
'-x, z+1/2, -y+1/2'
'-x, -z+1/2, y+1/2'
'x, -z+1/2, -y+1/2'
'z, y+1/2, x+1/2'
'z, -y+1/2, -x+1/2'
'-z, y+1/2, -x+1/2'
'-z, -y+1/2, x+1/2'
'x+1/2, y, z+1/2'
'-x+1/2, -y, z+1/2'
'-x+1/2, y, -z+1/2'
'x+1/2, -y, -z+1/2'
'z+1/2, x, y+1/2'
'z+1/2, -x, -y+1/2'
'-z+1/2, -x, y+1/2'
'-z+1/2, x, -y+1/2'
'y+1/2, z, x+1/2'
'-y+1/2, z, -x+1/2'
'y+1/2, -z, -x+1/2'
'-y+1/2, -z, x+1/2'
'y+1/2, x, z+1/2'
'-y+1/2, -x, z+1/2'
'y+1/2, -x, -z+1/2'
'-y+1/2, x, -z+1/2'
'x+1/2, z, y+1/2'
'-x+1/2, z, -y+1/2'
'-x+1/2, -z, y+1/2'
'x+1/2, -z, -y+1/2'
'z+1/2, y, x+1/2'
'z+1/2, -y, -x+1/2'
'-z+1/2, y, -x+1/2'
'-z+1/2, -y, x+1/2'
'x+1/2, y+1/2, z'
'-x+1/2, -y+1/2, z'
'-x+1/2, y+1/2, -z'
'x+1/2, -y+1/2, -z'
'z+1/2, x+1/2, y'
'z+1/2, -x+1/2, -y'
'-z+1/2, -x+1/2, y'
'-z+1/2, x+1/2, -y'
'y+1/2, z+1/2, x'
'-y+1/2, z+1/2, -x'
'y+1/2, -z+1/2, -x'
'-y+1/2, -z+1/2, x'
'y+1/2, x+1/2, z'
'-y+1/2, -x+1/2, z'
'y+1/2, -x+1/2, -z'
'-y+1/2, x+1/2, -z'
'x+1/2, z+1/2, y'
'-x+1/2, z+1/2, -y'
'-x+1/2, -z+1/2, y'
'x+1/2, -z+1/2, -y'
'z+1/2, y+1/2, x'
'z+1/2, -y+1/2, -x'
'-z+1/2, y+1/2, -x'
'-z+1/2, -y+1/2, x'

loop_
_atom_site_label
_atom_site_type_symbol
_atom_site_fract_x
_atom_site_fract_y
_atom_site_fract_z
_atom_site_U_iso_or_equiv
_atom_site_adp_type
_atom_site_occupancy
_atom_site_symmetry_multiplicity
_atom_site_calc_flag
_atom_site_refinement_flags
_atom_site_disorder_assembly
_atom_site_disorder_group
Fe1 Fe 0.83134(2) 0.16866(2) 0.89244(3) 0.0754(5) Uani 1 2 d S . .
S1 S 0.76051(8) 0.14143(6) 0.85857(6) 0.1014(11) Uani 1 2 d S . .
O1 O 0.85039(14) 0.14961(14) 0.85039(14) 0.063(3) Uani 1 6 d S . .
O2 O 0.82601(14) 0.12241(15) 0.91785(13) 0.0992(17) Uani 1 1 d . . .
O3 O 0.78201(11) 0.16731(14) 0.87691(12) 0.0904(14) Uani 1 1 d . . .
O4 O 0.73408(19) 0.16075(17) 0.83925(17) 0.131(3) Uani 1 2 d S . .
O5 O 0.7469(2) 0.11620(16) 0.88380(16) 0.137(3) Uani 1 2 d S . .
N1 N 0.80995(18) 0.19005(18) 0.9407(3) 0.101(3) Uani 1 2 d SD . .
C1 C 0.8246(3) 0.0898(3) 0.9102(3) 0.106(4) Uani 1 2 d S . .
C2 C 0.8234(4) 0.0662(2) 0.9338(2) 0.101(4) Uani 1 2 d S . .
C3 C 0.8263(4) 0.0715(3) 0.9655(3) 0.178(5) Uani 1 1 d . . .
H3 H 0.8305 0.0949 0.9718 0.214 Uiso 1 1 calc R . .
C4 C 0.8242(5) 0.0478(3) 0.9937(3) 0.199(7) Uani 1 1 d . . .
H4 H 0.8241 0.0558 1.0170 0.238 Uiso 1 1 calc R . .
C5 C 0.8224(5) 0.0135(2) 0.9865(2) 0.132(5) Uani 1 2 d S . .
C6 C 0.8234(3) 0.2172(3) 0.9566(3) 0.156(4) Uani 1 1 d D . .
H6 H 0.8431 0.2277 0.9463 0.187 Uiso 1 1 calc R . .
C7 C 0.8103(4) 0.2326(3) 0.9896(3) 0.217(9) Uani 1 1 d D . .
H7 H 0.8204 0.2530 0.9991 0.260 Uiso 1 1 calc R . .
C8 C 0.7835(6) 0.2165(6) 1.0056(6) 0.30(2) Uani 1 2 d SD . .
H8 H 0.7761 0.2239 1.0279 0.360 Uiso 1 2 calc SR . .

loop_
_atom_site_aniso_label
_atom_site_aniso_U_11
_atom_site_aniso_U_22
_atom_site_aniso_U_33
_atom_site_aniso_U_23
_atom_site_aniso_U_13
_atom_site_aniso_U_12
Fe1 0.0772(7) 0.0772(7) 0.0719(9) 0.0152(5) -0.0152(5) 0.0189(8)
S1 0.0767(19) 0.1137(16) 0.1137(16) 0.002(2) -0.0165(13) 0.0165(13)
O1 0.063(3) 0.063(3) 0.063(3) 0.007(3) -0.007(3) 0.007(3)
O2 0.108(4) 0.106(4) 0.084(3) 0.045(3) -0.001(3) 0.012(4)
O3 0.069(3) 0.108(4) 0.094(3) 0.002(3) -0.022(2) 0.034(3)
O4 0.087(5) 0.153(5) 0.153(5) 0.011(6) -0.040(4) 0.040(4)
O5 0.116(7) 0.148(5) 0.148(5) 0.043(6) 0.032(4) -0.032(4)
N1 0.108(5) 0.108(5) 0.087(7) 0.012(4) -0.012(4) 0.003(6)
C1 0.122(11) 0.097(5) 0.097(5) 0.008(9) -0.016(6) 0.016(6)
C2 0.171(12) 0.066(4) 0.066(4) 0.038(7) -0.009(5) 0.009(5)
C3 0.277(17) 0.096(7) 0.161(10) 0.060(8) 0.028(11) 0.011(8)
C4 0.40(2) 0.111(8) 0.084(6) 0.035(6) 0.019(10) 0.040(12)
C5 0.223(16) 0.087(5) 0.087(5) 0.029(7) 0.006(6) -0.006(6)
C6 0.153(10) 0.159(10) 0.156(11) 0.001(9) -0.044(8) 0.017(8)
C7 0.37(2) 0.183(13) 0.100(8) -0.064(9) -0.062(11) 0.146(14)
C8 0.32(3) 0.32(3) 0.25(4) 0.03(2) -0.03(2) -0.16(3)

loop_
_geom_bond_atom_site_label_1
_geom_bond_atom_site_label_2
_geom_bond_distance
_geom_bond_site_symmetry_2
_geom_bond_publ_flag
Fe1 O1 1.9231(15) . ?
Fe1 O3 1.992(4) . ?
Fe1 O3 1.992(4) 14_665 ?
Fe1 O2 2.042(5) 14_665 ?
Fe1 O2 2.043(5) . ?
Fe1 N1 2.193(11) . ?
S1 O5 1.470(8) . ?
S1 O4 1.464(7) . ?
S1 O3 1.476(5) . ?
S1 O3 1.476(5) 20_566 ?
O1 Fe1 1.9231(15) 6_566 ?
O1 Fe1 1.9232(15) 12_665 ?
O2 C1 1.290(8) . ?
N1 C6 1.317(12) 14_665 ?
N1 C6 1.317(12) . ?
C1 O2 1.290(8) 20_566 ?
C1 C2 1.289(16) . ?
C2 C3 1.241(13) 20_566 ?
C2 C3 1.241(13) . ?
C3 C4 1.421(13) . ?
C3 H3 0.9500 . ?
C4 C5 1.350(11) . ?
C4 H4 0.9500 . ?
C5 C4 1.350(11) 20_566 ?
C5 C5 1.47(2) 4_557 ?
C6 C7 1.490(13) . ?
C6 H6 0.9500 . ?
C7 C8 1.351(15) . ?
C7 H7 0.9500 . ?
C8 C7 1.351(15) 14_665 ?
C8 H8 0.9500 . ?
